data_1543668
loop_
_publ_author_name
'Zhang, Wanzheng'
'Zhang, Fan'
'Tang, Ruizhi'
'Fu, Yubin'
'Wang, Xinyang'
'Zhuang, Xiaodong'
'He, Gufeng'
'Feng, Xinliang'

_publ_section_title
;
 Angular BN-Heteroacenes with syn-Structure-Induced Promising Properties
 as Host Materials of Blue Organic Light-Emitting Diodes.
;
_journal_issue 15
_journal_name_full 'Organic letters'
_journal_page_first 3618
_journal_page_last 3621
_journal_paper_doi 10.1021/acs.orglett.6b01659
_journal_volume 18
_journal_year 2016
_chemical_formula_sum 'C38 H42 B2 N2 S2'
_chemical_formula_weight 612.48
_chemical_name_systematic
; 
 ? 
;
_space_group_IT_number 15
_symmetry_cell_setting monoclinic
_symmetry_space_group_name_Hall '-C 2yc'
_symmetry_space_group_name_H-M 'C 1 2/c 1'
_atom_sites_solution_hydrogens geom
_atom_sites_solution_primary direct
_atom_sites_solution_secondary difmap
_audit_creation_method SHELXL-97
_cell_angle_alpha 90.00
_cell_angle_beta 108.626(5)
_cell_angle_gamma 90.00
_cell_formula_units_Z 4
_cell_length_a 21.953(2)
_cell_length_b 19.090(2)
_cell_length_c 8.7353(9)
_cell_measurement_reflns_used 3067
_cell_measurement_temperature 296(2)
_cell_measurement_theta_max 0.977
_cell_measurement_theta_min 0.968
_cell_volume 3469.1(6)
_computing_structure_refinement 'SHELXL-97 (Sheldrick, 2008)'
_computing_structure_solution 'SHELXS-97 (Sheldrick, 2008)'
_diffrn_ambient_temperature 296(2)
_diffrn_measured_fraction_theta_full 0.998
_diffrn_measured_fraction_theta_max 0.998
_diffrn_measurement_device_type CCD
_diffrn_radiation_monochromator graphite
_diffrn_radiation_source 'fine-focus sealed tube'
_diffrn_radiation_type MoK\a
_diffrn_radiation_wavelength 0.71073
_diffrn_reflns_av_R_equivalents 0.0465
_diffrn_reflns_av_sigmaI/netI 0.0275
_diffrn_reflns_limit_h_max 26
_diffrn_reflns_limit_h_min -26
_diffrn_reflns_limit_k_max 22
_diffrn_reflns_limit_k_min -22
_diffrn_reflns_limit_l_max 10
_diffrn_reflns_limit_l_min -10
_diffrn_reflns_number 20068
_diffrn_reflns_theta_full 25.01
_diffrn_reflns_theta_max 25.01
_diffrn_reflns_theta_min 1.45
_exptl_absorpt_coefficient_mu 0.182
_exptl_absorpt_correction_T_max 0.9767
_exptl_absorpt_correction_T_min 0.9209
_exptl_absorpt_correction_type multi-scan
_exptl_absorpt_process_details sadabs
_exptl_crystal_colour colorless
_exptl_crystal_density_diffrn 1.173
_exptl_crystal_density_meas 1.173
_exptl_crystal_density_method 'not measured'
_exptl_crystal_description block
_exptl_crystal_F_000 1304
_exptl_crystal_size_max 0.46
_exptl_crystal_size_mid 0.15
_exptl_crystal_size_min 0.13
_refine_diff_density_max 0.473
_refine_diff_density_min -0.273
_refine_diff_density_rms 0.046
_refine_ls_extinction_method none
_refine_ls_goodness_of_fit_ref 1.026
_refine_ls_hydrogen_treatment constr
_refine_ls_matrix_type full
_refine_ls_number_parameters 200
_refine_ls_number_reflns 3062
_refine_ls_number_restraints 3
_refine_ls_restrained_S_all 1.036
_refine_ls_R_factor_all 0.0812
_refine_ls_R_factor_gt 0.0553
_refine_ls_shift/su_max 0.000
_refine_ls_shift/su_mean 0.000
_refine_ls_structure_factor_coef Fsqd
_refine_ls_weighting_details 'calc w=1/[\s^2^(Fo^2^)+(0.0925P)^2^+3.3710P] where P=(Fo^2^+2Fc^2^)/3'
_refine_ls_weighting_scheme calc
_refine_ls_wR_factor_gt 0.1559
_refine_ls_wR_factor_ref 0.1826
_reflns_number_gt 2144
_reflns_number_total 3062
_reflns_threshold_expression >2sigma(I)
_cod_data_source_file ol6b01659_si_002.cif
_cod_data_source_block z
_cod_depositor_comments
;
The following automatic conversions were performed:

'_symmetry_cell_setting' value 'Monoclinic' changed to 'monoclinic'
according to
/usr/data/users/saulius/crontab/automatic-downloads/rss-feeds/ACS/lib/dictionaries/cif_core.dic
dictionary named 'cif_core.dic' version 2.4.2 from 2011-04-26.

Automatic conversion script
Id: cif_fix_values 4268 2015-11-12 08:31:59Z antanas 

 Adding full bibliography for 1543668--1543669.cif.
;
_cod_original_cell_volume 3469.0(6)
_cod_original_sg_symbol_H-M C2/c
_cod_database_code 1543668

loop_
_symmetry_equiv_pos_as_xyz
'x, y, z'
'-x, y, -z+1/2'
'x+1/2, y+1/2, z'
'-x+1/2, y+1/2, -z+1/2'
'-x, -y, -z'
'x, -y, z-1/2'
'-x+1/2, -y+1/2, -z'
'x+1/2, -y+1/2, z-1/2'

loop_
_atom_site_label
_atom_site_type_symbol
_atom_site_fract_x
_atom_site_fract_y
_atom_site_fract_z
_atom_site_U_iso_or_equiv
_atom_site_adp_type
_atom_site_occupancy
_atom_site_symmetry_multiplicity
_atom_site_calc_flag
_atom_site_refinement_flags
S1 S 0.38516(4) 0.18810(4) 0.79462(10) 0.0645(3) Uani 1 1 d .
N1 N 0.38958(10) -0.04968(12) 0.7570(3) 0.0548(6) Uani 1 1 d .
B1 B 0.33391(16) -0.01542(18) 0.7718(4) 0.0574(8) Uani 1 1 d .
C1 C 0.27019(14) -0.05703(15) 0.7565(4) 0.0613(8) Uani 1 1 d .
C2 C 0.26394(16) -0.10722(17) 0.8651(4) 0.0691(8) Uani 1 1 d .
H2A H 0.2997 -0.1188 0.9525 0.083 Uiso 1 1 calc R
C3 C 0.20668(19) -0.14050(19) 0.8479(5) 0.0852(11) Uani 1 1 d .
H3A H 0.2041 -0.1738 0.9233 0.102 Uiso 1 1 calc R
C4 C 0.15392(18) -0.1250(2) 0.7214(7) 0.1020(14) Uani 1 1 d .
H4A H 0.1151 -0.1475 0.7095 0.122 Uiso 1 1 calc R
C5 C 0.15830(18) -0.0755(2) 0.6103(6) 0.1073(15) Uani 1 1 d .
H5A H 0.1224 -0.0652 0.5221 0.129 Uiso 1 1 calc R
C6 C 0.21517(16) -0.0413(2) 0.6290(5) 0.0836(10) Uani 1 1 d .
H6A H 0.2169 -0.0069 0.5550 0.100 Uiso 1 1 calc R
C7 C 0.33719(13) 0.06401(15) 0.7899(3) 0.0561(7) Uani 1 1 d .
C8 C 0.29038(15) 0.11332(17) 0.8070(4) 0.0656(8) Uani 1 1 d .
H8A H 0.2508 0.1001 0.8156 0.079 Uiso 1 1 calc R
C9 C 0.30915(15) 0.18047(16) 0.8092(4) 0.0685(8) Uani 1 1 d .
H9A H 0.2839 0.2185 0.8177 0.082 Uiso 1 1 calc R
C10 C 0.39145(12) 0.09811(14) 0.7834(3) 0.0522(7) Uani 1 1 d .
C11 C 0.44639(12) 0.06183(14) 0.7645(3) 0.0510(7) Uani 1 1 d .
C12 C 0.44546(13) -0.01276(14) 0.7582(3) 0.0527(7) Uani 1 1 d .
C13 C 0.5000 -0.0478(2) 0.7500 0.0541(9) Uani 1 2 d S
H13A H 0.5000 -0.0965 0.7500 0.065 Uiso 1 2 calc SR
C14 C 0.5000 0.0961(2) 0.7500 0.0508(9) Uani 1 2 d S
H14A H 0.5000 0.1449 0.7500 0.061 Uiso 1 2 calc SR
C15 C 0.38788(14) -0.12544(15) 0.7214(4) 0.0605(8) Uani 1 1 d .
H15A H 0.4086 -0.1331 0.6399 0.073 Uiso 1 1 calc R
H15B H 0.3433 -0.1397 0.6755 0.073 Uiso 1 1 calc R
C16 C 0.41986(16) -0.17211(16) 0.8650(4) 0.0693(9) Uani 1 1 d .
H16A H 0.4022 -0.1623 0.9513 0.083 Uiso 1 1 calc R
H16B H 0.4656 -0.1623 0.9045 0.083 Uiso 1 1 calc R
C17 C 0.4092(2) -0.24893(19) 0.8172(5) 0.1040(13) Uani 1 1 d .
H17A H 0.3634 -0.2584 0.7811 0.125 Uiso 1 1 calc R
H17B H 0.4248 -0.2575 0.7268 0.125 Uiso 1 1 calc R
C19 C 0.4421(3) -0.2995(2) 0.9520(6) 0.1140(15) Uani 1 1 d D
H19A H 0.4281 -0.2902 1.0448 0.137 Uiso 1 1 calc R
H19B H 0.4882 -0.2924 0.9845 0.137 Uiso 1 1 calc R
C20 C 0.4265(4) -0.3761(3) 0.8980(10) 0.199(3) Uani 1 1 d DU
H20A H 0.3808 -0.3843 0.8751 0.238 Uiso 1 1 calc R
H20B H 0.4367 -0.3842 0.7993 0.238 Uiso 1 1 calc R
C21 C 0.4621(4) -0.4248(5) 1.0199(13) 0.297(7) Uani 1 1 d DU
H21A H 0.4522 -0.4718 0.9811 0.446 Uiso 1 1 calc R
H21B H 0.4506 -0.4185 1.1162 0.446 Uiso 1 1 calc R
H21C H 0.5073 -0.4165 1.0438 0.446 Uiso 1 1 calc R

loop_
_atom_site_aniso_label
_atom_site_aniso_U_11
_atom_site_aniso_U_22
_atom_site_aniso_U_33
_atom_site_aniso_U_23
_atom_site_aniso_U_13
_atom_site_aniso_U_12
S1 0.0685(5) 0.0534(5) 0.0781(6) 0.0022(4) 0.0326(4) 0.0058(3)
N1 0.0553(14) 0.0517(13) 0.0610(14) -0.0029(10) 0.0236(11) -0.0050(10)
B1 0.0548(19) 0.064(2) 0.0557(19) 0.0012(15) 0.0203(15) -0.0009(15)
C1 0.0583(18) 0.0578(17) 0.073(2) -0.0059(15) 0.0284(15) -0.0037(13)
C2 0.070(2) 0.070(2) 0.071(2) -0.0054(16) 0.0268(16) -0.0109(16)
C3 0.090(3) 0.072(2) 0.109(3) -0.003(2) 0.052(2) -0.014(2)
C4 0.064(2) 0.081(3) 0.162(4) -0.004(3) 0.038(3) -0.017(2)
C5 0.061(2) 0.104(3) 0.141(4) 0.011(3) 0.009(2) -0.005(2)
C6 0.065(2) 0.083(2) 0.098(3) 0.013(2) 0.0192(19) -0.0029(18)
C7 0.0518(16) 0.0602(17) 0.0596(17) -0.0007(13) 0.0226(13) 0.0027(13)
C8 0.0600(18) 0.071(2) 0.0703(19) 0.0016(16) 0.0277(15) 0.0063(15)
C9 0.069(2) 0.064(2) 0.078(2) 0.0002(16) 0.0314(17) 0.0128(15)
C10 0.0562(16) 0.0504(15) 0.0515(15) 0.0016(12) 0.0192(13) 0.0042(12)
C11 0.0535(16) 0.0517(16) 0.0485(15) -0.0001(12) 0.0174(12) 0.0007(12)
C12 0.0556(16) 0.0543(16) 0.0513(15) -0.0014(12) 0.0215(13) -0.0037(12)
C13 0.057(2) 0.047(2) 0.064(2) 0.000 0.0265(19) 0.000
C14 0.054(2) 0.048(2) 0.051(2) 0.000 0.0172(17) 0.000
C15 0.0628(17) 0.0568(17) 0.0669(18) -0.0104(14) 0.0275(14) -0.0074(14)
C16 0.079(2) 0.0608(19) 0.076(2) 0.0004(16) 0.0361(18) -0.0023(16)
C17 0.137(4) 0.061(2) 0.115(3) -0.002(2) 0.043(3) 0.001(2)
C19 0.133(4) 0.076(3) 0.141(4) 0.010(3) 0.054(3) 0.002(2)
C20 0.234(8) 0.081(4) 0.296(10) 0.026(5) 0.105(7) 0.011(4)
C21 0.212(9) 0.165(8) 0.467(19) 0.099(9) 0.042(10) 0.040(6)

loop_
_atom_type_symbol
_atom_type_description
_atom_type_scat_dispersion_real
_atom_type_scat_dispersion_imag
_atom_type_scat_source
C C 0.0033 0.0016 'International Tables Vol C Tables 4.2.6.8 and 6.1.1.4'
H H 0.0000 0.0000 'International Tables Vol C Tables 4.2.6.8 and 6.1.1.4'
B B 0.0013 0.0007 'International Tables Vol C Tables 4.2.6.8 and 6.1.1.4'
N N 0.0061 0.0033 'International Tables Vol C Tables 4.2.6.8 and 6.1.1.4'
S S 0.1246 0.1234 'International Tables Vol C Tables 4.2.6.8 and 6.1.1.4'

loop_
_geom_angle_atom_site_label_1
_geom_angle_atom_site_label_2
_geom_angle_atom_site_label_3
_geom_angle
_geom_angle_site_symmetry_1
_geom_angle_site_symmetry_3
C9 S1 C10 90.98(14) . .
C12 N1 B1 122.5(3) . .
C12 N1 C15 117.0(2) . .
B1 N1 C15 120.2(2) . .
N1 B1 C7 116.9(3) . .
N1 B1 C1 121.6(3) . .
C7 B1 C1 121.4(3) . .
C2 C1 C6 116.6(3) . .
C2 C1 B1 124.7(3) . .
C6 C1 B1 118.6(3) . .
C3 C2 C1 122.2(3) . .
C3 C2 H2A 118.9 . .
C1 C2 H2A 118.9 . .
C4 C3 C2 120.2(4) . .
C4 C3 H3A 119.9 . .
C2 C3 H3A 119.9 . .
C3 C4 C5 119.3(4) . .
C3 C4 H4A 120.3 . .
C5 C4 H4A 120.3 . .
C6 C5 C4 120.5(4) . .
C6 C5 H5A 119.7 . .
C4 C5 H5A 119.7 . .
C5 C6 C1 121.2(4) . .
C5 C6 H6A 119.4 . .
C1 C6 H6A 119.4 . .
C10 C7 C8 110.6(3) . .
C10 C7 B1 118.7(2) . .
C8 C7 B1 130.6(3) . .
C9 C8 C7 113.6(3) . .
C9 C8 H8A 123.2 . .
C7 C8 H8A 123.2 . .
C8 C9 S1 112.3(2) . .
C8 C9 H9A 123.8 . .
S1 C9 H9A 123.8 . .
C7 C10 C11 122.9(3) . .
C7 C10 S1 112.5(2) . .
C11 C10 S1 124.6(2) . .
C14 C11 C12 118.1(3) . .
C14 C11 C10 123.2(3) . .
C12 C11 C10 118.8(2) . .
C13 C12 N1 121.3(3) . .
C13 C12 C11 118.7(3) . .
N1 C12 C11 120.1(2) . .
C12 C13 C12 122.6(4) . 2_656
C12 C13 H13A 118.7 . .
C12 C13 H13A 118.7 2_656 .
C11 C14 C11 123.7(4) 2_656 .
C11 C14 H14A 118.2 2_656 .
C11 C14 H14A 118.2 . .
N1 C15 C16 115.3(2) . .
N1 C15 H15A 108.4 . .
C16 C15 H15A 108.4 . .
N1 C15 H15B 108.4 . .
C16 C15 H15B 108.4 . .
H15A C15 H15B 107.5 . .
C15 C16 C17 110.5(3) . .
C15 C16 H16A 109.6 . .
C17 C16 H16A 109.6 . .
C15 C16 H16B 109.6 . .
C17 C16 H16B 109.6 . .
H16A C16 H16B 108.1 . .
C19 C17 C16 114.0(4) . .
C19 C17 H17A 108.7 . .
C16 C17 H17A 108.7 . .
C19 C17 H17B 108.7 . .
C16 C17 H17B 108.7 . .
H17A C17 H17B 107.6 . .
C17 C19 C20 111.3(5) . .
C17 C19 H19A 109.4 . .
C20 C19 H19A 109.4 . .
C17 C19 H19B 109.4 . .
C20 C19 H19B 109.4 . .
H19A C19 H19B 108.0 . .
C21 C20 C19 111.7(7) . .
C21 C20 H20A 109.3 . .
C19 C20 H20A 109.3 . .
C21 C20 H20B 109.3 . .
C19 C20 H20B 109.3 . .
H20A C20 H20B 107.9 . .
C20 C21 H21A 109.5 . .
C20 C21 H21B 109.5 . .
H21A C21 H21B 109.5 . .
C20 C21 H21C 109.5 . .
H21A C21 H21C 109.5 . .
H21B C21 H21C 109.5 . .

loop_
_geom_bond_atom_site_label_1
_geom_bond_atom_site_label_2
_geom_bond_distance
_geom_bond_site_symmetry_2
S1 C9 1.720(3) .
S1 C10 1.729(3) .
N1 C12 1.412(3) .
N1 B1 1.428(4) .
N1 C15 1.477(4) .
B1 C7 1.524(4) .
B1 C1 1.577(4) .
C1 C2 1.385(4) .
C1 C6 1.390(4) .
C2 C3 1.373(4) .
C2 H2A 0.9300 .
C3 C4 1.354(6) .
C3 H3A 0.9300 .
C4 C5 1.380(6) .
C4 H4A 0.9300 .
C5 C6 1.372(5) .
C5 H5A 0.9300 .
C6 H6A 0.9300 .
C7 C10 1.375(4) .
C7 C8 1.436(4) .
C8 C9 1.345(4) .
C8 H8A 0.9300 .
C9 H9A 0.9300 .
C10 C11 1.445(4) .
C11 C14 1.388(3) .
C11 C12 1.425(4) .
C12 C13 1.393(3) .
C13 C12 1.393(3) 2_656
C13 H13A 0.9300 .
C14 C11 1.387(3) 2_656
C14 H14A 0.9300 .
C15 C16 1.515(4) .
C15 H15A 0.9700 .
C15 H15B 0.9700 .
C16 C17 1.522(5) .
C16 H16A 0.9700 .
C16 H16B 0.9700 .
C17 C19 1.516(6) .
C17 H17A 0.9700 .
C17 H17B 0.9700 .
C19 C20 1.541(6) .
C19 H19A 0.9700 .
C19 H19B 0.9700 .
C20 C21 1.441(7) .
C20 H20A 0.9700 .
C20 H20B 0.9700 .
C21 H21A 0.9600 .
C21 H21B 0.9600 .
C21 H21C 0.9600 .

loop_
_geom_torsion_atom_site_label_1
_geom_torsion_atom_site_label_2
_geom_torsion_atom_site_label_3
_geom_torsion_atom_site_label_4
_geom_torsion
_geom_torsion_site_symmetry_4
C12 N1 B1 C7 -0.2(4) .
C15 N1 B1 C7 -173.4(2) .
C12 N1 B1 C1 175.2(3) .
C15 N1 B1 C1 2.0(4) .
N1 B1 C1 C2 66.6(4) .
C7 B1 C1 C2 -118.2(3) .
N1 B1 C1 C6 -115.8(4) .
C7 B1 C1 C6 59.4(4) .
C6 C1 C2 C3 0.6(5) .
B1 C1 C2 C3 178.2(3) .
C1 C2 C3 C4 0.3(6) .
C2 C3 C4 C5 0.0(6) .
C3 C4 C5 C6 -1.1(7) .
C4 C5 C6 C1 2.1(7) .
C2 C1 C6 C5 -1.8(5) .
B1 C1 C6 C5 -179.6(4) .
N1 B1 C7 C10 3.0(4) .
C1 B1 C7 C10 -172.4(3) .
N1 B1 C7 C8 179.9(3) .
C1 B1 C7 C8 4.5(5) .
C10 C7 C8 C9 1.3(4) .
B1 C7 C8 C9 -175.8(3) .
C7 C8 C9 S1 -1.1(4) .
C10 S1 C9 C8 0.5(3) .
C8 C7 C10 C11 -179.2(2) .
B1 C7 C10 C11 -1.7(4) .
C8 C7 C10 S1 -0.9(3) .
B1 C7 C10 S1 176.6(2) .
C9 S1 C10 C7 0.3(2) .
C9 S1 C10 C11 178.6(2) .
C7 C10 C11 C14 176.8(2) .
S1 C10 C11 C14 -1.4(4) .
C7 C10 C11 C12 -2.3(4) .
S1 C10 C11 C12 179.5(2) .
B1 N1 C12 C13 177.4(2) .
C15 N1 C12 C13 -9.2(3) .
B1 N1 C12 C11 -3.9(4) .
C15 N1 C12 C11 169.5(2) .
C14 C11 C12 C13 4.7(3) .
C10 C11 C12 C13 -176.1(2) .
C14 C11 C12 N1 -174.0(2) .
C10 C11 C12 N1 5.2(4) .
N1 C12 C13 C12 176.3(3) 2_656
C11 C12 C13 C12 -2.41(17) 2_656
C12 C11 C14 C11 -2.39(17) 2_656
C10 C11 C14 C11 178.5(3) 2_656
C12 N1 C15 C16 84.4(3) .
B1 N1 C15 C16 -102.0(3) .
N1 C15 C16 C17 174.3(3) .
C15 C16 C17 C19 177.5(3) .
C16 C17 C19 C20 177.1(4) .
C17 C19 C20 C21 174.7(7) .
